data_1520705
loop_
_publ_author_name
'D\"orr, Aur\'elie A'
'Lubell, William D.'

_publ_section_title
;
 \g-Turn Mimicry with Benzodiazepinones and Pyrrolobenzodiazepinones
 Synthesized from a Common Amino Ketone Intermediate.
;
_journal_issue 14
_journal_name_full 'Organic letters'
_journal_page_first 3592
_journal_page_last 3595
_journal_paper_doi 10.1021/acs.orglett.5b01679
_journal_volume 17
_journal_year 2015
_chemical_formula_moiety 'C22 H22 N2 O3'
_chemical_formula_sum 'C22 H22 N2 O3'
_chemical_formula_weight 362.41
_chemical_name_systematic
;
 ?
;
_space_group_crystal_system orthorhombic
_space_group_IT_number 29
_space_group_name_Hall 'P 2c -2ac'
_space_group_name_H-M_alt 'P c a 21'
_symmetry_space_group_name_Hall 'P 2c -2ac'
_symmetry_space_group_name_H-M 'P c a 21'
_atom_sites_solution_hydrogens mixed
_atom_sites_solution_primary direct
_audit_creation_date 2013-08-16
_audit_creation_method
;
  Olex2 1.2
  (compiled Apr 23 2013 17:59:47, GUI svn.r4466)
;
_cell_angle_alpha 90
_cell_angle_beta 90
_cell_angle_gamma 90
_cell_formula_units_Z 8
_cell_length_a 17.6510(3)
_cell_length_b 15.5231(3)
_cell_length_c 13.7865(3)
_cell_measurement_reflns_used 9662
_cell_measurement_temperature 100
_cell_measurement_theta_max 71.541
_cell_measurement_theta_min 2.846
_cell_volume 3777.48(13)
_computing_cell_refinement
;
SAINT (2013) V8.30C; Integration Software for Single Crystal Data.
Bruker AXS Inc., Madison, WI 53719-1173.
;
_computing_data_collection
;
APEX 2 (2013) Bruker AXS Inc., Madison, WI 53719-1173.
;
_computing_data_reduction
;
SAINT (2013) V8.30C; Integration Software for Single Crystal Data.
Bruker AXS Inc., Madison, WI 53719-1173.
;
_computing_molecular_graphics
;
O. V. Dolomanov, L. J. Bourhis, R. J. Gildea, J. A. K. Howard and H. Puschmann,
OLEX2: a complete structure solution, refinement and analysis program.
J. Appl. Cryst. (2009). 42, 339-341.
;
_computing_publication_material
;
O. V. Dolomanov, L. J. Bourhis, R. J. Gildea, J. A. K. Howard and H. Puschmann,
OLEX2: a complete structure solution, refinement and analysis program.
J. Appl. Cryst. (2009). 42, 339-341.
;
_computing_structure_refinement
;
XL, G.M. Sheldrick, Acta Cryst.
(2008). A64, 112-122
;
_computing_structure_solution
;
XS, G.M. Sheldrick, Acta Cryst.
(2008). A64, 112-122
;
_diffrn_ambient_temperature 100
_diffrn_detector 'CCD area detector'
_diffrn_detector_area_resol_mean 8.3
_diffrn_detector_type 'Bruker APEX2 CCD'
_diffrn_measured_fraction_theta_full 0.996
_diffrn_measured_fraction_theta_max 0.995
_diffrn_measurement_device 'three-circle diffractometer'
_diffrn_measurement_device_type 'Bruker Smart APEX'
_diffrn_measurement_method '\w scans'
_diffrn_radiation_collimation 'Focusing mirrors'
_diffrn_radiation_monochromator 'Quazar MX Mirror Optics'
_diffrn_radiation_probe x-ray
_diffrn_radiation_type CuK\a
_diffrn_radiation_wavelength 1.54178
_diffrn_reflns_av_R_equivalents 0.0408
_diffrn_reflns_av_unetI/netI 0.0220
_diffrn_reflns_laue_measured_fraction_full 0.996
_diffrn_reflns_laue_measured_fraction_max 0.995
_diffrn_reflns_limit_h_max 21
_diffrn_reflns_limit_h_min -21
_diffrn_reflns_limit_k_max 19
_diffrn_reflns_limit_k_min -19
_diffrn_reflns_limit_l_max 16
_diffrn_reflns_limit_l_min -16
_diffrn_reflns_number 73860
_diffrn_reflns_point_group_measured_fraction_full 0.974
_diffrn_reflns_point_group_measured_fraction_max 0.974
_diffrn_reflns_theta_full 67.679
_diffrn_reflns_theta_max 71.718
_diffrn_reflns_theta_min 2.847
_diffrn_source 'Microfocus Source'
_diffrn_source_target Cu
_diffrn_source_type 'Incoatec I\mS High Brilliance Microsource'
_exptl_absorpt_coefficient_mu 0.688
_exptl_absorpt_correction_T_max 0.7535
_exptl_absorpt_correction_T_min 0.6939
_exptl_absorpt_correction_type multi-scan
_exptl_absorpt_process_details
;
SADABS-2012/1 (Bruker,2012) was used for absorption correction.
wR2(int) was 0.0728 before and 0.0588 after correction.
The Ratio of minimum to maximum transmission is 0.9209.
The \l/2 correction factor is 0.0015.
;
_exptl_crystal_colour colourless
_exptl_crystal_colour_primary colourless
_exptl_crystal_density_diffrn 1.275
_exptl_crystal_description FRAGMENT
_exptl_crystal_F_000 1536
_exptl_crystal_size_max 0.18
_exptl_crystal_size_mid 0.14
_exptl_crystal_size_min 0.1
_refine_diff_density_max 0.446
_refine_diff_density_min -0.328
_refine_diff_density_rms 0.041
_refine_ls_abs_structure_details
;
 Flack x determined using 3266 quotients [(I+)-(I-)]/[(I+)+(I-)]
 (Parsons and Flack (2004), Acta Cryst. A60, s61).
;
_refine_ls_abs_structure_Flack -0.01(4)
_refine_ls_extinction_method none
_refine_ls_goodness_of_fit_ref 1.042
_refine_ls_hydrogen_treatment mixed
_refine_ls_matrix_type full
_refine_ls_number_parameters 502
_refine_ls_number_reflns 7200
_refine_ls_number_restraints 4
_refine_ls_restrained_S_all 1.048
_refine_ls_R_factor_all 0.0345
_refine_ls_R_factor_gt 0.0342
_refine_ls_shift/su_max 0.000
_refine_ls_shift/su_mean 0.000
_refine_ls_structure_factor_coef Fsqd
_refine_ls_weighting_details 'w=1/[\s^2^(Fo^2^)+(0.0582P)^2^+0.9289P] where P=(Fo^2^+2Fc^2^)/3'
_refine_ls_weighting_scheme calc
_refine_ls_wR_factor_gt 0.0932
_refine_ls_wR_factor_ref 0.0936
_reflns_Friedel_coverage 0.873
_reflns_friedel_fraction_full 0.951
_reflns_friedel_fraction_max 0.950
_reflns_number_gt 7107
_reflns_number_total 7200
_reflns_threshold_expression 'I > 2\s(I)'
_cod_data_source_file ol5b01679_si_005.cif
_cod_data_source_block lube65
_cod_depositor_comments
;
The following automatic conversions were performed:

'_diffrn_radiation_probe' value 'X-ray' changed to 'x-ray' according
to
/usr/data/users/saulius/crontab/automatic-downloads/rss-feeds/ACS/lib/dictionaries/cif_core.dic
dictionary named 'cif_core.dic' version 2.4.2 from 2011-04-26.

Automatic conversion script
Id: cif_fix_values 3271 2015-04-21 07:52:19Z andrius 

 Adding full bibliography for 1520704--1520706.cif.
;
_cod_database_code 1520705
_olex2_refinement_description
;
1. Fixed Uiso
 At 1.2 times of:
  All C(H) groups, {H22A,H22B} of C22, {H42A,H42B} of C42, {H21A,H21B} of C21,
   {H12A,H12B} of C12, {H14A,H14B} of C14, {H54A,H54B} of C54A, {H54C,H54D} of
  C54B, {H51A,H51B} of C51, {H44A,H44B} of C44, All C(H,H,H,H) groups
 At 1.5 times of:
  {H24A,H24B} of C24
2. Restrained distances
 C52-C53A \\sim C52-C53B
 with sigma of 0.01
 C52-C54A \\sim C52-C54B
 with sigma of 0.02
 C53A-C54A \\sim C53B-C54B
 with sigma of 0.01
3. Uiso/Uaniso restraints and constraints
Uanis(C53A) = Uanis(C53B)
Uanis(C54A) = Uanis(C54B)
4. Others
 Sof(H52C)=Sof(H52D)=Sof(C53B)=Sof(H53B)=Sof(C54B)=Sof(H54C)=Sof(H54D)=1-FVAR(1)
 Sof(H52A)=Sof(H52B)=Sof(C53A)=Sof(H53A)=Sof(C54A)=Sof(H54A)=Sof(H54B)=FVAR(1)
5.a Ternary CH refined with riding coordinates:
 C3(H3), C33(H33)
5.b Secondary CH2 refined with riding coordinates:
 C12(H12A,H12B), C14(H14A,H14B), C21(H21A,H21B), C22(H22A,H22B), C42(H42A,
 H42B), C44(H44A,H44B), C51(H51A,H51B), C52(H52A,H52B), C52(H52C,H52D)
5.c Aromatic/amide H refined with riding coordinates:
 C8(H8), C9(H9), C10(H10), C11(H11), C16(H16), C17(H17), C18(H18), C19(H19),
 C20(H20), C23(H23), C38(H38), C39(H39), C40(H40), C41(H41), C46(H46), C47(H47),
  C48(H48), C49(H49), C50(H50), C53A(H53A), C53B(H53B)
5.d X=CH2 refined with riding coordinates:
 C24(H24A,H24B), C54A(H54A,H54B), C54B(H54C,H54D)
;
_shelx_estimated_absorpt_t_max 0.934
_shelx_estimated_absorpt_t_min 0.886
_shelx_space_group_comment
;
The symmetry employed for this shelxl refinement is uniquely defined
by the following loop, which should always be used as a source of
symmetry information in preference to the above space-group names.
They are only intended as comments.
;
_shelxl_version_number 2013-3

loop_
_space_group_symop_operation_xyz
'x, y, z'
'-x, -y, z+1/2'
'-x+1/2, y, z+1/2'
'x+1/2, -y, z'

loop_
_atom_site_label
_atom_site_type_symbol
_atom_site_fract_x
_atom_site_fract_y
_atom_site_fract_z
_atom_site_U_iso_or_equiv
_atom_site_adp_type
_atom_site_occupancy
_atom_site_site_symmetry_order
_atom_site_calc_flag
_atom_site_refinement_flags_posn
_atom_site_refinement_flags_adp
_atom_site_refinement_flags_occupancy
_atom_site_disorder_assembly
_atom_site_disorder_group
O1 O 0.67063(8) 0.32165(9) 0.50575(12) 0.0236(3) Uani 1 1 d . . . . .
O2 O 0.63782(9) 0.63026(9) 0.59199(13) 0.0290(4) Uani 1 1 d . . . . .
O3 O 0.73245(8) 0.63288(9) 0.48304(12) 0.0236(3) Uani 1 1 d . . . . .
N1 N 0.56239(10) 0.31021(11) 0.59165(14) 0.0202(4) Uani 1 1 d . . . . .
H1 H 0.5701(14) 0.2541(18) 0.5927(19) 0.020(6) Uiso 1 1 d . . . . .
N4 N 0.54172(9) 0.47869(10) 0.49504(13) 0.0190(3) Uani 1 1 d . . . . .
C2 C 0.61711(11) 0.35660(13) 0.54726(15) 0.0189(4) Uani 1 1 d . . . . .
C3 C 0.60770(11) 0.45393(12) 0.55273(15) 0.0180(4) Uani 1 1 d . . . . .
H3 H 0.5995 0.4713 0.6218 0.022 Uiso 1 1 calc R U . . .
C5 C 0.47563(12) 0.46372(12) 0.53027(15) 0.0198(4) Uani 1 1 d . . . . .
C6 C 0.45991(11) 0.41563(12) 0.62135(15) 0.0187(4) Uani 1 1 d . . . . .
C7 C 0.50130(11) 0.34174(13) 0.64715(16) 0.0190(4) Uani 1 1 d . . . . .
C8 C 0.47866(12) 0.29195(14) 0.72678(17) 0.0244(4) Uani 1 1 d . . . . .
H8 H 0.5062 0.2414 0.7430 0.029 Uiso 1 1 calc R U . . .
C9 C 0.41674(13) 0.31565(15) 0.78188(17) 0.0276(5) Uani 1 1 d . . . . .
H9 H 0.4018 0.2815 0.8358 0.033 Uiso 1 1 calc R U . . .
C10 C 0.37618(13) 0.38961(15) 0.75836(18) 0.0268(5) Uani 1 1 d . . . . .
H10 H 0.3343 0.4069 0.7969 0.032 Uiso 1 1 calc R U . . .
C11 C 0.39727(12) 0.43772(13) 0.67860(16) 0.0224(4) Uani 1 1 d . . . . .
H11 H 0.3685 0.4873 0.6620 0.027 Uiso 1 1 calc R U . . .
C12 C 0.67819(11) 0.49841(13) 0.51391(17) 0.0208(4) Uani 1 1 d . . . . .
H12A H 0.7236 0.4718 0.5435 0.025 Uiso 1 1 calc R U . . .
H12B H 0.6811 0.4896 0.4429 0.025 Uiso 1 1 calc R U . . .
C13 C 0.67833(11) 0.59366(13) 0.53513(16) 0.0197(4) Uani 1 1 d . . . . .
C14 C 0.74339(13) 0.72451(12) 0.50356(19) 0.0272(5) Uani 1 1 d . . . . .
H14A H 0.7607 0.7329 0.5712 0.033 Uiso 1 1 calc R U . . .
H14B H 0.6954 0.7565 0.4943 0.033 Uiso 1 1 calc R U . . .
C15 C 0.80226(12) 0.75534(13) 0.43376(17) 0.0225(4) Uani 1 1 d . . . . .
C16 C 0.78121(13) 0.78467(15) 0.34212(19) 0.0296(5) Uani 1 1 d . . . . .
H16 H 0.7291 0.7881 0.3255 0.036 Uiso 1 1 calc R U . . .
C17 C 0.83582(15) 0.80901(16) 0.27484(19) 0.0329(5) Uani 1 1 d . . . . .
H17 H 0.8210 0.8289 0.2125 0.039 Uiso 1 1 calc R U . . .
C18 C 0.91168(14) 0.80419(15) 0.29903(19) 0.0304(5) Uani 1 1 d . . . . .
H18 H 0.9491 0.8199 0.2527 0.037 Uiso 1 1 calc R U . . .
C19 C 0.93348(13) 0.77663(15) 0.3902(2) 0.0337(5) Uani 1 1 d . . . . .
H19 H 0.9857 0.7743 0.4069 0.040 Uiso 1 1 calc R U . . .
C20 C 0.87870(13) 0.75220(14) 0.45756(19) 0.0279(5) Uani 1 1 d . . . . .
H20 H 0.8937 0.7333 0.5202 0.034 Uiso 1 1 calc R U . . .
C21 C 0.40731(11) 0.49434(13) 0.47493(16) 0.0216(4) Uani 1 1 d . . . . .
H21A H 0.3844 0.5431 0.5107 0.026 Uiso 1 1 calc R U . . .
H21B H 0.3696 0.4472 0.4735 0.026 Uiso 1 1 calc R U . . .
C22 C 0.42247(13) 0.52299(19) 0.37155(19) 0.0356(6) Uani 1 1 d . . . . .
H22A H 0.4597 0.5707 0.3716 0.043 Uiso 1 1 calc R U . . .
H22B H 0.4442 0.4745 0.3341 0.043 Uiso 1 1 calc R U . . .
C23 C 0.35011(13) 0.55264(17) 0.32435(18) 0.0315(5) Uani 1 1 d . . . . .
H23 H 0.3355 0.6111 0.3325 0.038 Uiso 1 1 calc R U . . .
C24 C 0.30612(14) 0.50269(18) 0.27273(19) 0.0348(5) Uani 1 1 d . . . . .
H24A H 0.3192 0.4439 0.2633 0.052 Uiso 1 1 calc R U . . .
H24B H 0.2611 0.5252 0.2447 0.052 Uiso 1 1 calc R U . . .
O31 O 0.58253(9) 1.12994(9) 0.58526(13) 0.0289(4) Uani 1 1 d . . . . .
O32 O 0.57973(11) 0.84158(11) 0.43573(14) 0.0369(4) Uani 1 1 d . . . . .
O33 O 0.49935(9) 0.82675(9) 0.56020(12) 0.0264(3) Uani 1 1 d . . . . .
N31 N 0.69501(11) 1.13925(12) 0.50787(16) 0.0261(4) Uani 1 1 d . . . . .
H31 H 0.6894(14) 1.1900(19) 0.508(2) 0.019(6) Uiso 1 1 d . . . . .
N34 N 0.69513(12) 0.95864(11) 0.57989(15) 0.0278(4) Uani 1 1 d . . . . .
C32 C 0.63453(12) 1.09486(13) 0.54080(17) 0.0236(4) Uani 1 1 d . . . . .
C33 C 0.63556(12) 0.99839(13) 0.52078(17) 0.0243(5) Uani 1 1 d . . . . .
H33 H 0.6466 0.9883 0.4506 0.029 Uiso 1 1 calc R U . . .
C35 C 0.76500(13) 0.97228(14) 0.55680(18) 0.0278(5) Uani 1 1 d . . . . .
C36 C 0.78996(13) 1.02690(14) 0.47377(17) 0.0261(5) Uani 1 1 d . . . . .
C37 C 0.75554(12) 1.10627(14) 0.45264(17) 0.0255(4) Uani 1 1 d . . . . .
C38 C 0.78329(14) 1.15751(15) 0.37740(19) 0.0307(5) Uani 1 1 d . . . . .
H38 H 0.7604 1.2116 0.3643 0.037 Uiso 1 1 calc R U . . .
C39 C 0.84381(15) 1.13003(17) 0.3219(2) 0.0354(6) Uani 1 1 d . . . . .
H39 H 0.8627 1.1655 0.2712 0.042 Uiso 1 1 calc R U . . .
C40 C 0.87717(14) 1.05040(17) 0.3403(2) 0.0353(6) Uani 1 1 d . . . . .
H40 H 0.9176 1.0304 0.3007 0.042 Uiso 1 1 calc R U . . .
C41 C 0.85116(14) 1.00092(16) 0.41618(19) 0.0312(5) Uani 1 1 d . . . . .
H41 H 0.8754 0.9477 0.4299 0.037 Uiso 1 1 calc R U . . .
C42 C 0.55878(14) 0.95977(14) 0.5460(2) 0.0298(5) Uani 1 1 d . . . . .
H42A H 0.5530 0.9584 0.6174 0.036 Uiso 1 1 calc R U . . .
H42B H 0.5183 0.9972 0.5194 0.036 Uiso 1 1 calc R U . . .
C43 C 0.54892(12) 0.86990(13) 0.50659(18) 0.0241(4) Uani 1 1 d . . . . .
C44 C 0.47910(13) 0.73971(13) 0.52839(17) 0.0251(4) Uani 1 1 d . . . . .
H44A H 0.5249 0.7037 0.5202 0.030 Uiso 1 1 calc R U . . .
H44B H 0.4511 0.7414 0.4662 0.030 Uiso 1 1 calc R U . . .
C45 C 0.42973(12) 0.70523(13) 0.60836(16) 0.0229(4) Uani 1 1 d . . . . .
C46 C 0.35171(13) 0.71730(14) 0.60560(18) 0.0273(5) Uani 1 1 d . . . . .
H46 H 0.3289 0.7418 0.5496 0.033 Uiso 1 1 calc R U . . .
C47 C 0.30695(13) 0.69381(16) 0.68410(19) 0.0305(5) Uani 1 1 d . . . . .
H47 H 0.2537 0.7021 0.6817 0.037 Uiso 1 1 calc R U . . .
C48 C 0.34012(13) 0.65827(14) 0.76599(18) 0.0269(5) Uani 1 1 d . . . . .
H48 H 0.3099 0.6440 0.8207 0.032 Uiso 1 1 calc R U . . .
C49 C 0.41769(13) 0.64354(14) 0.76789(18) 0.0270(5) Uani 1 1 d . . . . .
H49 H 0.4403 0.6177 0.8232 0.032 Uiso 1 1 calc R U . . .
C50 C 0.46227(13) 0.66656(14) 0.68915(17) 0.0248(5) Uani 1 1 d . . . . .
H50 H 0.5152 0.6558 0.6905 0.030 Uiso 1 1 calc R U . . .
C51 C 0.82468(15) 0.93074(19) 0.6221(2) 0.0391(6) Uani 1 1 d . . . . .
H51A H 0.8146 0.8681 0.6262 0.047 Uiso 1 1 calc R U . . .
H51B H 0.8752 0.9384 0.5921 0.047 Uiso 1 1 calc R U . . .
C52 C 0.82637(19) 0.9680(2) 0.7244(3) 0.0489(7) Uani 1 1 d D . . . .
H52A H 0.7757 0.9613 0.7543 0.059 Uiso 0.807(4) 1 calc R U P A 1
H52B H 0.8630 0.9350 0.7640 0.059 Uiso 0.807(4) 1 calc R U P A 1
H52C H 0.7870 1.0133 0.7279 0.059 Uiso 0.193(4) 1 calc R U P A 2
H52D H 0.8109 0.9216 0.7696 0.059 Uiso 0.193(4) 1 calc R U P A 2
C53A C 0.84762(18) 1.0598(2) 0.7257(3) 0.0356(7) Uani 0.807(4) 1 d D . P A 1
H53A H 0.8166 1.0982 0.6897 0.043 Uiso 0.807(4) 1 calc R U P A 1
C54A C 0.90565(19) 1.0937(2) 0.7723(3) 0.0383(8) Uani 0.807(4) 1 d D . P A 1
H54A H 0.9383 1.0579 0.8093 0.046 Uiso 0.807(4) 1 calc R U P A 1
H54B H 0.9148 1.1539 0.7688 0.046 Uiso 0.807(4) 1 calc R U P A 1
C53B C 0.8957(6) 1.0046(8) 0.7611(10) 0.0356(7) Uani 0.193(4) 1 d D . P A 2
H53B H 0.9328 0.9631 0.7435 0.043 Uiso 0.193(4) 1 calc R U P A 2
C54B C 0.9343(8) 1.0628(9) 0.8047(11) 0.0383(8) Uani 0.193(4) 1 d D . P A 2
H54C H 0.9097 1.1124 0.8299 0.046 Uiso 0.193(4) 1 calc R U P A 2
H54D H 0.9875 1.0563 0.8118 0.046 Uiso 0.193(4) 1 calc R U P A 2

loop_
_atom_site_aniso_label
_atom_site_aniso_U_11
_atom_site_aniso_U_22
_atom_site_aniso_U_33
_atom_site_aniso_U_23
_atom_site_aniso_U_13
_atom_site_aniso_U_12
O1 0.0233(7) 0.0199(6) 0.0277(8) -0.0003(6) 0.0038(6) 0.0013(6)
O2 0.0295(8) 0.0207(7) 0.0367(9) -0.0027(7) 0.0132(7) -0.0025(6)
O3 0.0240(7) 0.0178(7) 0.0291(8) -0.0005(6) 0.0069(6) -0.0033(5)
N1 0.0212(8) 0.0138(8) 0.0258(9) 0.0010(7) 0.0006(7) -0.0002(6)
N4 0.0201(8) 0.0179(8) 0.0190(9) 0.0013(6) -0.0002(7) -0.0011(6)
C2 0.0191(9) 0.0184(9) 0.0192(10) 0.0013(7) -0.0036(8) -0.0001(7)
C3 0.0178(9) 0.0170(9) 0.0191(10) 0.0005(7) 0.0007(8) -0.0017(7)
C5 0.0231(10) 0.0166(9) 0.0196(10) -0.0004(8) 0.0001(8) -0.0009(7)
C6 0.0205(9) 0.0161(9) 0.0194(10) -0.0006(8) -0.0018(8) -0.0046(7)
C7 0.0190(9) 0.0172(9) 0.0207(10) -0.0011(8) -0.0015(8) -0.0042(7)
C8 0.0258(10) 0.0204(10) 0.0269(11) 0.0059(9) -0.0012(9) -0.0020(8)
C9 0.0282(11) 0.0311(11) 0.0235(12) 0.0069(9) 0.0009(9) -0.0064(9)
C10 0.0263(10) 0.0305(11) 0.0237(11) -0.0003(9) 0.0052(9) -0.0019(9)
C11 0.0237(10) 0.0197(9) 0.0239(11) -0.0014(8) -0.0003(8) -0.0004(8)
C12 0.0188(9) 0.0184(9) 0.0252(11) 0.0013(8) 0.0029(8) -0.0012(7)
C13 0.0170(9) 0.0193(9) 0.0229(11) 0.0011(8) -0.0004(8) -0.0014(7)
C14 0.0309(11) 0.0168(9) 0.0340(12) -0.0016(9) 0.0100(10) -0.0039(8)
C15 0.0263(10) 0.0142(9) 0.0271(11) -0.0016(8) 0.0035(9) -0.0008(8)
C16 0.0275(10) 0.0274(11) 0.0338(12) 0.0038(10) -0.0044(10) -0.0077(9)
C17 0.0427(13) 0.0294(11) 0.0265(12) 0.0029(10) -0.0012(10) -0.0059(10)
C18 0.0330(12) 0.0231(10) 0.0352(13) 0.0006(9) 0.0122(10) -0.0009(9)
C19 0.0221(10) 0.0314(12) 0.0477(15) 0.0074(11) 0.0050(10) 0.0050(9)
C20 0.0300(11) 0.0224(10) 0.0314(13) 0.0069(9) 0.0006(9) 0.0033(9)
C21 0.0207(9) 0.0212(9) 0.0229(11) 0.0024(8) 0.0004(8) -0.0017(8)
C22 0.0236(11) 0.0548(16) 0.0284(13) 0.0178(11) 0.0026(10) 0.0052(10)
C23 0.0258(11) 0.0417(13) 0.0268(12) 0.0116(10) -0.0004(9) 0.0048(10)
C24 0.0284(11) 0.0468(14) 0.0291(13) 0.0056(11) 0.0021(10) 0.0075(10)
O31 0.0321(8) 0.0177(7) 0.0369(9) -0.0025(7) 0.0084(7) -0.0012(6)
O32 0.0454(10) 0.0264(8) 0.0390(10) -0.0098(7) 0.0190(8) -0.0106(7)
O33 0.0309(8) 0.0194(7) 0.0290(9) -0.0041(6) 0.0072(7) -0.0053(6)
N31 0.0313(9) 0.0139(8) 0.0332(11) -0.0033(8) 0.0054(8) -0.0021(7)
N34 0.0372(10) 0.0187(8) 0.0275(10) -0.0030(8) 0.0038(8) 0.0002(7)
C32 0.0281(10) 0.0182(10) 0.0245(11) -0.0021(8) 0.0030(9) -0.0006(8)
C33 0.0297(11) 0.0166(9) 0.0267(12) -0.0039(8) 0.0060(9) -0.0022(8)
C35 0.0320(12) 0.0211(10) 0.0304(12) -0.0047(9) 0.0001(9) -0.0004(8)
C36 0.0275(10) 0.0218(10) 0.0291(12) -0.0071(9) 0.0008(9) -0.0038(8)
C37 0.0253(10) 0.0230(10) 0.0282(12) -0.0061(9) 0.0033(9) -0.0068(8)
C38 0.0339(12) 0.0254(11) 0.0328(13) -0.0003(10) 0.0020(10) -0.0052(9)
C39 0.0364(13) 0.0397(13) 0.0301(13) -0.0010(11) 0.0078(10) -0.0116(10)
C40 0.0307(12) 0.0387(13) 0.0366(14) -0.0090(11) 0.0085(10) -0.0014(10)
C41 0.0309(12) 0.0284(11) 0.0344(13) -0.0094(10) 0.0032(10) -0.0020(9)
C42 0.0321(12) 0.0196(10) 0.0378(13) -0.0057(9) 0.0113(10) -0.0026(9)
C43 0.0243(10) 0.0205(10) 0.0275(11) -0.0026(9) 0.0013(9) -0.0012(8)
C44 0.0316(11) 0.0184(9) 0.0252(11) -0.0048(8) 0.0022(9) -0.0040(8)
C45 0.0266(10) 0.0165(9) 0.0255(11) -0.0038(8) 0.0012(9) -0.0040(7)
C46 0.0290(11) 0.0285(11) 0.0245(11) 0.0015(9) -0.0033(9) -0.0007(9)
C47 0.0235(11) 0.0366(12) 0.0314(13) -0.0003(10) 0.0005(9) -0.0010(9)
C48 0.0295(11) 0.0256(10) 0.0256(12) -0.0004(9) 0.0026(9) -0.0069(9)
C49 0.0316(11) 0.0222(10) 0.0270(12) 0.0003(9) -0.0040(9) -0.0019(8)
C50 0.0233(10) 0.0206(10) 0.0305(12) -0.0012(8) -0.0010(9) -0.0013(8)
C51 0.0380(14) 0.0449(14) 0.0343(15) -0.0043(12) -0.0029(11) 0.0008(11)
C52 0.0491(17) 0.0530(17) 0.0446(17) 0.0000(14) -0.0059(14) -0.0013(14)
C53A 0.0339(15) 0.0383(16) 0.0348(16) 0.0022(13) 0.0022(13) 0.0072(12)
C54A 0.0363(17) 0.0336(17) 0.045(2) 0.0034(14) 0.0011(15) -0.0051(13)
C53B 0.0339(15) 0.0383(16) 0.0348(16) 0.0022(13) 0.0022(13) 0.0072(12)
C54B 0.0363(17) 0.0336(17) 0.045(2) 0.0034(14) 0.0011(15) -0.0051(13)

loop_
_atom_type_symbol
_atom_type_description
_atom_type_scat_dispersion_real
_atom_type_scat_dispersion_imag
_atom_type_scat_source
C C 0.0181 0.0091 'International Tables Vol C Tables 4.2.6.8 and 6.1.1.4'
H H 0.0000 0.0000 'International Tables Vol C Tables 4.2.6.8 and 6.1.1.4'
N N 0.0311 0.0180 'International Tables Vol C Tables 4.2.6.8 and 6.1.1.4'
O O 0.0492 0.0322 'International Tables Vol C Tables 4.2.6.8 and 6.1.1.4'

loop_
_geom_angle_atom_site_label_1
_geom_angle_atom_site_label_2
_geom_angle_atom_site_label_3
_geom_angle
C13 O3 C14 115.58(16)
C2 N1 H1 115.1(16)
C2 N1 C7 127.40(17)
C7 N1 H1 116.8(17)
C5 N4 C3 118.04(17)
O1 C2 N1 121.63(18)
O1 C2 C3 123.00(18)
N1 C2 C3 115.38(18)
N4 C3 C2 108.73(16)
N4 C3 H3 109.3
N4 C3 C12 109.94(16)
C2 C3 H3 109.3
C12 C3 C2 110.12(16)
C12 C3 H3 109.3
N4 C5 C6 125.42(19)
N4 C5 C21 118.62(18)
C6 C5 C21 115.93(17)
C7 C6 C5 121.76(18)
C11 C6 C5 120.01(18)
C11 C6 C7 117.86(19)
C6 C7 N1 122.92(19)
C8 C7 N1 116.86(18)
C8 C7 C6 120.02(19)
C7 C8 H8 119.7
C9 C8 C7 120.7(2)
C9 C8 H8 119.7
C8 C9 H9 120.0
C8 C9 C10 119.9(2)
C10 C9 H9 120.0
C9 C10 H10 120.2
C11 C10 C9 119.6(2)
C11 C10 H10 120.2
C6 C11 H11 119.0
C10 C11 C6 121.9(2)
C10 C11 H11 119.0
C3 C12 H12A 109.2
C3 C12 H12B 109.2
H12A C12 H12B 107.9
C13 C12 C3 112.24(17)
C13 C12 H12A 109.2
C13 C12 H12B 109.2
O2 C13 O3 123.89(18)
O2 C13 C12 126.06(18)
O3 C13 C12 110.02(17)
O3 C14 H14A 110.5
O3 C14 H14B 110.5
O3 C14 C15 106.17(17)
H14A C14 H14B 108.7
C15 C14 H14A 110.5
C15 C14 H14B 110.5
C16 C15 C14 120.2(2)
C20 C15 C14 120.8(2)
C20 C15 C16 119.0(2)
C15 C16 H16 119.7
C17 C16 C15 120.6(2)
C17 C16 H16 119.7
C16 C17 H17 120.1
C18 C17 C16 119.7(2)
C18 C17 H17 120.1
C17 C18 H18 119.8
C17 C18 C19 120.4(2)
C19 C18 H18 119.8
C18 C19 H19 120.1
C18 C19 C20 119.8(2)
C20 C19 H19 120.1
C15 C20 C19 120.5(2)
C15 C20 H20 119.8
C19 C20 H20 119.8
C5 C21 H21A 108.4
C5 C21 H21B 108.4
C5 C21 C22 115.33(18)
H21A C21 H21B 107.5
C22 C21 H21A 108.4
C22 C21 H21B 108.4
C21 C22 H22A 109.6
C21 C22 H22B 109.6
H22A C22 H22B 108.1
C23 C22 C21 110.26(19)
C23 C22 H22A 109.6
C23 C22 H22B 109.6
C22 C23 H23 118.1
C24 C23 C22 123.9(2)
C24 C23 H23 118.1
C23 C24 H24A 120.0
C23 C24 H24B 120.0
H24A C24 H24B 120.0
C43 O33 C44 117.37(17)
C32 N31 H31 114.0(19)
C32 N31 C37 126.62(18)
C37 N31 H31 117.2(19)
C35 N34 C33 118.6(2)
O31 C32 N31 122.12(19)
O31 C32 C33 122.30(19)
N31 C32 C33 115.57(19)
N34 C33 C32 108.77(18)
N34 C33 H33 109.4
N34 C33 C42 110.23(19)
C32 C33 H33 109.4
C42 C33 C32 109.59(18)
C42 C33 H33 109.4
N34 C35 C36 124.4(2)
N34 C35 C51 116.3(2)
C36 C35 C51 119.2(2)
C37 C36 C35 122.0(2)
C41 C36 C35 120.0(2)
C41 C36 C37 118.0(2)
C36 C37 N31 122.3(2)
C38 C37 N31 117.4(2)
C38 C37 C36 120.2(2)
C37 C38 H38 119.8
C39 C38 C37 120.5(2)
C39 C38 H38 119.8
C38 C39 H39 120.0
C38 C39 C40 120.0(2)
C40 C39 H39 120.0
C39 C40 H40 120.3
C41 C40 C39 119.5(2)
C41 C40 H40 120.3
C36 C41 H41 119.1
C40 C41 C36 121.8(2)
C40 C41 H41 119.1
C33 C42 H42A 109.1
C33 C42 H42B 109.1
H42A C42 H42B 107.8
C43 C42 C33 112.66(19)
C43 C42 H42A 109.1
C43 C42 H42B 109.1
O32 C43 O33 124.52(19)
O32 C43 C42 125.4(2)
O33 C43 C42 110.05(19)
O33 C44 H44A 110.9
O33 C44 H44B 110.9
O33 C44 C45 104.49(17)
H44A C44 H44B 108.9
C45 C44 H44A 110.9
C45 C44 H44B 110.9
C46 C45 C44 120.4(2)
C50 C45 C44 120.1(2)
C50 C45 C46 119.3(2)
C45 C46 H46 119.8
C47 C46 C45 120.4(2)
C47 C46 H46 119.8
C46 C47 H47 120.0
C48 C47 C46 119.9(2)
C48 C47 H47 120.0
C47 C48 H48 120.1
C47 C48 C49 119.8(2)
C49 C48 H48 120.1
C48 C49 H49 119.9
C50 C49 C48 120.1(2)
C50 C49 H49 119.9
C45 C50 H50 119.9
C49 C50 C45 120.3(2)
C49 C50 H50 119.9
C35 C51 H51A 108.9
C35 C51 H51B 108.9
H51A C51 H51B 107.7
C52 C51 C35 113.5(2)
C52 C51 H51A 108.9
C52 C51 H51B 108.9
C51 C52 H52A 109.1
C51 C52 H52B 109.1
C51 C52 H52C 107.5
C51 C52 H52D 107.5
H52A C52 H52B 107.8
H52C C52 H52D 107.0
C53A C52 C51 112.5(3)
C53A C52 H52A 109.1
C53A C52 H52B 109.1
C53B C52 C51 119.4(6)
C53B C52 H52C 107.5
C53B C52 H52D 107.5
C52 C53A H53A 116.9
C54A C53A C52 126.1(3)
C54A C53A H53A 116.9
C53A C54A H54A 120.0
C53A C54A H54B 120.0
H54A C54A H54B 120.0
C52 C53B H53B 103.3
C54B C53B C52 153.4(13)
C54B C53B H53B 103.3
C53B C54B H54C 120.0
C53B C54B H54D 120.0
H54C C54B H54D 120.0

loop_
_geom_bond_atom_site_label_1
_geom_bond_atom_site_label_2
_geom_bond_distance
O1 C2 1.230(3)
O2 C13 1.204(3)
O3 C13 1.341(2)
O3 C14 1.463(2)
N1 H1 0.88(3)
N1 C2 1.351(3)
N1 C7 1.410(3)
N4 C3 1.462(3)
N4 C5 1.285(3)
C2 C3 1.522(3)
C3 H3 1.0000
C3 C12 1.520(3)
C5 C6 1.487(3)
C5 C21 1.504(3)
C6 C7 1.406(3)
C6 C11 1.401(3)
C7 C8 1.401(3)
C8 H8 0.9500
C8 C9 1.381(3)
C9 H9 0.9500
C9 C10 1.391(3)
C10 H10 0.9500
C10 C11 1.381(3)
C11 H11 0.9500
C12 H12A 0.9900
C12 H12B 0.9900
C12 C13 1.507(3)
C14 H14A 0.9900
C14 H14B 0.9900
C14 C15 1.495(3)
C15 C16 1.393(3)
C15 C20 1.389(3)
C16 H16 0.9500
C16 C17 1.390(3)
C17 H17 0.9500
C17 C18 1.382(4)
C18 H18 0.9500
C18 C19 1.383(4)
C19 H19 0.9500
C19 C20 1.393(3)
C20 H20 0.9500
C21 H21A 0.9900
C21 H21B 0.9900
C21 C22 1.517(3)
C22 H22A 0.9900
C22 H22B 0.9900
C22 C23 1.505(3)
C23 H23 0.9500
C23 C24 1.308(4)
C24 H24A 0.9500
C24 H24B 0.9500
O31 C32 1.231(3)
O32 C43 1.201(3)
O33 C43 1.327(3)
O33 C44 1.465(2)
N31 H31 0.79(3)
N31 C32 1.349(3)
N31 C37 1.408(3)
N34 C33 1.466(3)
N34 C35 1.291(3)
C32 C33 1.523(3)
C33 H33 1.0000
C33 C42 1.522(3)
C35 C36 1.491(3)
C35 C51 1.529(4)
C36 C37 1.404(3)
C36 C41 1.400(3)
C37 C38 1.396(3)
C38 H38 0.9500
C38 C39 1.381(4)
C39 H39 0.9500
C39 C40 1.393(4)
C40 H40 0.9500
C40 C41 1.377(4)
C41 H41 0.9500
C42 H42A 0.9900
C42 H42B 0.9900
C42 C43 1.507(3)
C44 H44A 0.9900
C44 H44B 0.9900
C44 C45 1.504(3)
C45 C46 1.390(3)
C45 C50 1.390(3)
C46 H46 0.9500
C46 C47 1.389(3)
C47 H47 0.9500
C47 C48 1.386(3)
C48 H48 0.9500
C48 C49 1.388(3)
C49 H49 0.9500
C49 C50 1.387(3)
C50 H50 0.9500
C51 H51A 0.9900
C51 H51B 0.9900
C51 C52 1.525(4)
C52 H52A 0.9900
C52 H52B 0.9900
C52 H52C 0.9900
C52 H52D 0.9900
C52 C53A 1.474(5)
C52 C53B 1.440(10)
C53A H53A 0.9500
C53A C54A 1.318(5)
C54A H54A 0.9500
C54A H54B 0.9500
C53B H53B 0.9500
C53B C54B 1.281(12)
C54B H54C 0.9500
C54B H54D 0.9500

loop_
_geom_hbond_atom_site_label_D
_geom_hbond_atom_site_label_H
_geom_hbond_atom_site_label_A
_geom_hbond_distance_DH
_geom_hbond_distance_HA
_geom_hbond_distance_DA
_geom_hbond_angle_DHA
_geom_hbond_site_symmetry_A
N1 H1 O31 0.88(3) 1.94(3) 2.822(2) 175(3) 1_545
N31 H31 O1 0.79(3) 2.07(3) 2.864(2) 178(3) 1_565

loop_
_geom_torsion_atom_site_label_1
_geom_torsion_atom_site_label_2
_geom_torsion_atom_site_label_3
_geom_torsion_atom_site_label_4
_geom_torsion
O1 C2 C3 N4 112.2(2)
O1 C2 C3 C12 -8.4(3)
O3 C14 C15 C16 87.7(2)
O3 C14 C15 C20 -89.8(2)
N1 C2 C3 N4 -68.0(2)
N1 C2 C3 C12 171.49(18)
N1 C7 C8 C9 -176.5(2)
N4 C3 C12 C13 71.2(2)
N4 C5 C6 C7 -39.6(3)
N4 C5 C6 C11 147.5(2)
N4 C5 C21 C22 12.9(3)
C2 N1 C7 C6 40.4(3)
C2 N1 C7 C8 -144.7(2)
C2 C3 C12 C13 -169.00(18)
C3 N4 C5 C6 -6.1(3)
C3 N4 C5 C21 175.83(17)
C3 C12 C13 O2 14.7(3)
C3 C12 C13 O3 -167.17(17)
C5 N4 C3 C2 75.3(2)
C5 N4 C3 C12 -164.11(18)
C5 C6 C7 N1 3.0(3)
C5 C6 C7 C8 -171.82(19)
C5 C6 C11 C10 173.5(2)
C5 C21 C22 C23 -179.6(2)
C6 C5 C21 C22 -165.4(2)
C6 C7 C8 C9 -1.4(3)
C7 N1 C2 O1 175.2(2)
C7 N1 C2 C3 -4.6(3)
C7 C6 C11 C10 0.3(3)
C7 C8 C9 C10 0.1(3)
C8 C9 C10 C11 1.4(3)
C9 C10 C11 C6 -1.7(3)
C11 C6 C7 N1 175.94(18)
C11 C6 C7 C8 1.2(3)
C13 O3 C14 C15 -176.62(18)
C14 O3 C13 O2 3.7(3)
C14 O3 C13 C12 -174.54(18)
C14 C15 C16 C17 -176.5(2)
C14 C15 C20 C19 176.5(2)
C15 C16 C17 C18 -0.1(4)
C16 C15 C20 C19 -1.1(3)
C16 C17 C18 C19 -1.0(4)
C17 C18 C19 C20 1.1(4)
C18 C19 C20 C15 0.0(4)
C20 C15 C16 C17 1.1(3)
C21 C5 C6 C7 138.5(2)
C21 C5 C6 C11 -34.3(3)
C21 C22 C23 C24 -92.9(3)
O31 C32 C33 N34 -109.9(2)
O31 C32 C33 C42 10.7(3)
O33 C44 C45 C46 89.9(2)
O33 C44 C45 C50 -85.3(2)
N31 C32 C33 N34 69.1(3)
N31 C32 C33 C42 -170.3(2)
N31 C37 C38 C39 178.4(2)
N34 C33 C42 C43 -73.9(3)
N34 C35 C36 C37 42.3(3)
N34 C35 C36 C41 -140.0(2)
N34 C35 C51 C52 -66.8(3)
C32 N31 C37 C36 -43.2(4)
C32 N31 C37 C38 139.8(2)
C32 C33 C42 C43 166.4(2)
C33 N34 C35 C36 0.6(3)
C33 N34 C35 C51 178.81(19)
C33 C42 C43 O32 -27.4(4)
C33 C42 C43 O33 154.3(2)
C35 N34 C33 C32 -71.8(2)
C35 N34 C33 C42 168.0(2)
C35 C36 C37 N31 -0.4(3)
C35 C36 C37 C38 176.6(2)
C35 C36 C41 C40 -178.4(2)
C35 C51 C52 C53A -63.5(3)
C35 C51 C52 C53B -122.6(7)
C36 C35 C51 C52 111.6(3)
C36 C37 C38 C39 1.2(4)
C37 N31 C32 O31 -176.9(2)
C37 N31 C32 C33 4.1(3)
C37 C36 C41 C40 -0.6(4)
C37 C38 C39 C40 0.6(4)
C38 C39 C40 C41 -2.3(4)
C39 C40 C41 C36 2.4(4)
C41 C36 C37 N31 -178.2(2)
C41 C36 C37 C38 -1.2(3)
C43 O33 C44 C45 174.06(18)
C44 O33 C43 O32 -2.2(3)
C44 O33 C43 C42 176.08(19)
C44 C45 C46 C47 -173.0(2)
C44 C45 C50 C49 172.65(19)
C45 C46 C47 C48 0.2(3)
C46 C45 C50 C49 -2.7(3)
C46 C47 C48 C49 -2.2(3)
C47 C48 C49 C50 1.8(3)
C48 C49 C50 C45 0.6(3)
C50 C45 C46 C47 2.3(3)
C51 C35 C36 C37 -135.9(2)
C51 C35 C36 C41 41.8(3)
C51 C52 C53A C54A -121.6(4)
C51 C52 C53B C54B 134(3)
C53A C52 C53B C54B 37(3)
C53B C52 C53A C54A -10.9(8)
